data_4027729
loop_
_publ_author_name
'Suman K Roy'
'Subhas Samanta'
'Mominul Sinan'
'Pradip Ghosh'
'Sreebrata Goswami'

_publ_section_title
;
 Aerial Oxidation of Protonated Aromatic Amines. Isolation, X-ray
 Structure, and Redox and Spectral Characteristics of N- Containing Dyes
;
_journal_name_full 'Journal of Organic Chemistry'
_journal_page_first 10249
_journal_page_last 10259
_journal_paper_doi 10.1021/jo3019126
_journal_volume 77
_journal_year 2012
_chemical_formula_moiety 'C36 H23 Cl4 N5'
_chemical_formula_sum 'C36 H23 Cl4 N5'
_chemical_formula_weight 667.39
_chemical_name_systematic
;
 ?
;
_space_group_IT_number 2
_symmetry_cell_setting triclinic
_symmetry_space_group_name_Hall '-P 1'
_symmetry_space_group_name_H-M 'P -1'
_atom_sites_solution_hydrogens geom
_atom_sites_solution_primary direct
_atom_sites_solution_secondary difmap
_audit_creation_method SHELXL-97
_cell_angle_alpha 67.10(3)
_cell_angle_beta 86.10(3)
_cell_angle_gamma 76.05(2)
_cell_formula_units_Z 2
_cell_length_a 6.982(6)
_cell_length_b 13.943(13)
_cell_length_c 17.510(16)
_cell_measurement_temperature 293(2)
_cell_volume 1523(2)
_computing_structure_refinement 'SHELXL-97 (Sheldrick, 1997)'
_diffrn_ambient_temperature 293(2)
_diffrn_measured_fraction_theta_full 0.969
_diffrn_measured_fraction_theta_max 0.969
_diffrn_radiation_monochromator graphite
_diffrn_radiation_source 'fine-focus sealed tube'
_diffrn_radiation_type MoK\a
_diffrn_radiation_wavelength 0.71073
_diffrn_reflns_av_R_equivalents 0.0683
_diffrn_reflns_av_sigmaI/netI 0.0805
_diffrn_reflns_limit_h_max 7
_diffrn_reflns_limit_h_min -7
_diffrn_reflns_limit_k_max 15
_diffrn_reflns_limit_k_min -15
_diffrn_reflns_limit_l_max 18
_diffrn_reflns_limit_l_min -19
_diffrn_reflns_number 11337
_diffrn_reflns_theta_full 23.01
_diffrn_reflns_theta_max 23.01
_diffrn_reflns_theta_min 1.26
_exptl_absorpt_coefficient_mu 0.425
_exptl_absorpt_correction_T_max 23.0
_exptl_absorpt_correction_T_min 1.3
_exptl_crystal_density_diffrn 1.455
_exptl_crystal_F_000 684.0
_exptl_crystal_size_max 0.16
_exptl_crystal_size_mid 0.14
_exptl_crystal_size_min 0.12
_refine_diff_density_max 1.285
_refine_diff_density_min -1.507
_refine_diff_density_rms 0.163
_refine_ls_extinction_method none
_refine_ls_goodness_of_fit_ref 1.552
_refine_ls_hydrogen_treatment constrain
_refine_ls_matrix_type full
_refine_ls_number_parameters 181
_refine_ls_number_reflns 4119
_refine_ls_number_restraints 0
_refine_ls_restrained_S_all 1.552
_refine_ls_R_factor_all 0.2294
_refine_ls_R_factor_gt 0.1494
_refine_ls_shift/su_max 0.000
_refine_ls_shift/su_mean 0.000
_refine_ls_structure_factor_coef Fsqd
_refine_ls_weighting_details 'calc w=1/[\s^2^(Fo^2^)+(0.2000P)^2^+0.0000P] where P=(Fo^2^+2Fc^2^)/3'
_refine_ls_weighting_scheme calc
_refine_ls_wR_factor_gt 0.4038
_refine_ls_wR_factor_ref 0.4833
_reflns_number_gt 1973
_reflns_number_total 4249
_reflns_threshold_expression >2sigma(I)
_cod_data_source_file jo3019126_si_002_2.cif
_cod_data_source_block 1b
_cod_original_formula_sum 'C36 H23 Cl4 N5 '
_cod_database_code 4027729

loop_
_symmetry_equiv_pos_as_xyz
'x, y, z'
'-x, -y, -z'

loop_
_atom_site_label
_atom_site_type_symbol
_atom_site_fract_x
_atom_site_fract_y
_atom_site_fract_z
_atom_site_U_iso_or_equiv
_atom_site_adp_type
_atom_site_occupancy
_atom_site_symmetry_multiplicity
_atom_site_calc_flag
_atom_site_refinement_flags
Cl2 Cl 0.8938(5) -0.0272(3) 0.6019(2) 0.0794(12) Uiso 1 1 d .
Cl4 Cl -0.8999(6) 0.7016(3) -0.0302(2) 0.0912(13) Uiso 1 1 d .
Cl3 Cl 0.9121(6) -0.0152(3) 0.2127(2) 0.0993(14) Uiso 1 1 d .
Cl1 Cl 0.8030(7) 0.0896(4) 0.9508(3) 0.1190(16) Uiso 1 1 d .
N2 N 0.1403(12) 0.2952(6) 0.4840(5) 0.047(2) Uiso 1 1 d .
N5 N 0.0561(15) 0.3082(7) 0.7609(6) 0.069(3) Uiso 1 1 d .
H5 H -0.0352 0.3252 0.7920 0.083 Uiso 1 1 calc R
N4 N -0.1634(15) 0.4459(8) 0.1623(6) 0.073(3) Uiso 1 1 d .
H1 H -0.0786 0.4240 0.1311 0.087 Uiso 1 1 calc R
N1 N -0.2233(14) 0.4451(7) 0.4363(5) 0.060(2) Uiso 1 1 d .
C14 C 0.1649(16) 0.2933(8) 0.3469(6) 0.053(3) Uiso 1 1 d .
H50 H 0.2852 0.2434 0.3618 0.063 Uiso 1 1 calc R
N3 N 0.1625(14) 0.2949(7) 0.2070(6) 0.064(3) Uiso 1 1 d .
C7 C 0.3216(14) 0.2177(8) 0.5114(6) 0.044(2) Uiso 1 1 d .
C5 C 0.1028(16) 0.2991(9) 0.6244(6) 0.056(3) Uiso 1 1 d .
H53 H 0.2223 0.2491 0.6422 0.067 Uiso 1 1 calc R
C6 C 0.0312(15) 0.3343(8) 0.5426(6) 0.049(3) Uiso 1 1 d .
C21 C 0.6945(17) 0.1571(9) 0.2399(7) 0.059(3) Uiso 1 1 d .
H104 H 0.8115 0.1634 0.2579 0.071 Uiso 1 1 calc R
C15 C 0.0875(16) 0.3285(8) 0.2664(6) 0.053(3) Uiso 1 1 d .
C2 C -0.2603(18) 0.4449(9) 0.5735(7) 0.063(3) Uiso 1 1 d .
H54 H -0.3841 0.4914 0.5582 0.076 Uiso 1 1 calc R
C13 C 0.0682(16) 0.3302(8) 0.4045(6) 0.054(3) Uiso 1 1 d .
C8 C 0.3252(17) 0.1119(9) 0.5577(6) 0.058(3) Uiso 1 1 d .
H018 H 0.2066 0.0908 0.5712 0.070 Uiso 1 1 calc R
C4 C -0.0068(16) 0.3399(8) 0.6775(6) 0.051(3) Uiso 1 1 d .
C3 C -0.1855(18) 0.4123(9) 0.6518(7) 0.064(3) Uiso 1 1 d .
H020 H -0.2567 0.4396 0.6886 0.077 Uiso 1 1 calc R
C9 C 0.4972(16) 0.0378(9) 0.5841(7) 0.056(3) Uiso 1 1 d .
H021 H 0.4947 -0.0335 0.6141 0.067 Uiso 1 1 calc R
C36 C 0.4170(17) 0.2581(9) 0.7617(7) 0.064(3) Uiso 1 1 d .
H022 H 0.4207 0.2955 0.7048 0.077 Uiso 1 1 calc R
C16 C -0.1027(16) 0.4105(8) 0.2427(6) 0.055(3) Uiso 1 1 d .
C19 C 0.3420(17) 0.2197(9) 0.2160(7) 0.057(3) Uiso 1 1 d .
C17 C -0.1957(18) 0.4468(9) 0.3005(7) 0.061(3) Uiso 1 1 d .
H025 H -0.3129 0.4992 0.2856 0.074 Uiso 1 1 calc R
C29 C -0.6930(18) 0.5687(9) 0.1134(7) 0.066(3) Uiso 1 1 d .
H026 H -0.8141 0.5667 0.1388 0.079 Uiso 1 1 calc R
C10 C 0.6760(16) 0.0659(9) 0.5672(7) 0.056(3) Uiso 1 1 d .
C25 C -0.3427(18) 0.5124(9) 0.1217(7) 0.062(3) Uiso 1 1 d .
C1 C -0.1497(16) 0.4081(8) 0.5153(6) 0.050(3) Uiso 1 1 d .
C26 C -0.3377(19) 0.5762(9) 0.0372(7) 0.067(3) Uiso 1 1 d .
H030 H -0.2167 0.5780 0.0116 0.080 Uiso 1 1 calc R
C18 C -0.1197(15) 0.4073(8) 0.3823(6) 0.048(3) Uiso 1 1 d .
C32 C 0.238(2) 0.2049(10) 0.8859(8) 0.078(4) Uiso 1 1 d .
H032 H 0.1190 0.2044 0.9131 0.093 Uiso 1 1 calc R
C28 C -0.6865(17) 0.6319(9) 0.0286(7) 0.061(3) Uiso 1 1 d .
C35 C 0.5861(19) 0.2057(9) 0.8071(7) 0.068(3) Uiso 1 1 d .
H034 H 0.7057 0.2040 0.7802 0.082 Uiso 1 1 calc R
C27 C -0.5037(17) 0.6343(9) -0.0072(8) 0.067(3) Uiso 1 1 d .
H035 H -0.4965 0.6770 -0.0630 0.080 Uiso 1 1 calc R
C30 C -0.5226(17) 0.5100(9) 0.1587(7) 0.063(3) Uiso 1 1 d .
H036 H -0.5283 0.4683 0.2148 0.076 Uiso 1 1 calc R
C31 C 0.2355(18) 0.2555(9) 0.8011(7) 0.063(3) Uiso 1 1 d .
C34 C 0.586(2) 0.1542(10) 0.8927(8) 0.077(4) Uiso 1 1 d .
C33 C 0.410(2) 0.1552(11) 0.9313(9) 0.086(4) Uiso 1 1 d .
H039 H 0.4075 0.1218 0.9887 0.103 Uiso 1 1 calc R
C20 C 0.5204(17) 0.2271(9) 0.2395(7) 0.063(3) Uiso 1 1 d .
H040 H 0.5220 0.2828 0.2560 0.076 Uiso 1 1 calc R
C23 C 0.5207(18) 0.0633(9) 0.1898(7) 0.065(3) Uiso 1 1 d .
H041 H 0.5220 0.0059 0.1751 0.078 Uiso 1 1 calc R
C22 C 0.6923(18) 0.0755(9) 0.2126(7) 0.066(3) Uiso 1 1 d .
C24 C 0.3472(18) 0.1335(9) 0.1882(7) 0.061(3) Uiso 1 1 d .
H043 H 0.2319 0.1266 0.1693 0.074 Uiso 1 1 calc R
C12 C 0.4951(19) 0.2474(11) 0.4924(8) 0.076(4) Uiso 1 1 d .
H044 H 0.4953 0.3187 0.4611 0.091 Uiso 1 1 calc R
C11 C 0.675(2) 0.1714(10) 0.5195(7) 0.073(3) Uiso 1 1 d .
H045 H 0.7934 0.1923 0.5052 0.088 Uiso 1 1 calc R

loop_
_atom_type_symbol
_atom_type_description
_atom_type_scat_dispersion_real
_atom_type_scat_dispersion_imag
_atom_type_scat_source
C C 0.0033 0.0016 'International Tables Vol C Tables 4.2.6.8 and 6.1.1.4'
H H 0.0000 0.0000 'International Tables Vol C Tables 4.2.6.8 and 6.1.1.4'
N N 0.0061 0.0033 'International Tables Vol C Tables 4.2.6.8 and 6.1.1.4'
Cl Cl 0.1484 0.1585 'International Tables Vol C Tables 4.2.6.8 and 6.1.1.4'

loop_
_geom_angle_atom_site_label_1
_geom_angle_atom_site_label_2
_geom_angle_atom_site_label_3
_geom_angle
C13 N2 C7 121.2(8)
C13 N2 C6 120.6(9)
C7 N2 C6 118.2(8)
C31 N5 C4 131.9(10)
C16 N4 C25 130.4(11)
C18 N1 C1 118.7(9)
C13 C14 C15 121.9(10)
C15 N3 C19 123.4(9)
C12 C7 C8 118.7(11)
C12 C7 N2 120.1(9)
C8 C7 N2 121.2(9)
C4 C5 C6 118.7(10)
C1 C6 C5 121.4(10)
C1 C6 N2 117.4(9)
C5 C6 N2 121.2(9)
C20 C21 C22 118.1(11)
N3 C15 C14 127.2(10)
N3 C15 C16 114.3(9)
C14 C15 C16 118.5(10)
C3 C2 C1 120.0(12)
N2 C13 C14 122.7(10)
N2 C13 C18 117.7(9)
C14 C13 C18 119.6(10)
C9 C8 C7 121.5(10)
C5 C4 C3 120.7(10)
C5 C4 N5 121.9(10)
C3 C4 N5 117.4(10)
C2 C3 C4 121.4(12)
C8 C9 C10 121.2(10)
C35 C36 C31 119.4(11)
N4 C16 C17 125.7(11)
N4 C16 C15 115.4(10)
C17 C16 C15 118.8(10)
C20 C19 N3 125.5(10)
C20 C19 C24 116.4(11)
N3 C19 C24 117.5(10)
C16 C17 C18 122.0(11)
C30 C29 C28 120.5(12)
C9 C10 C11 117.9(11)
C9 C10 Cl2 121.4(9)
C11 C10 Cl2 120.7(9)
C30 C25 C26 118.9(11)
C30 C25 N4 123.2(11)
C26 C25 N4 117.7(11)
N1 C1 C6 123.1(10)
N1 C1 C2 119.2(10)
C6 C1 C2 117.7(9)
C27 C26 C25 121.1(12)
N1 C18 C17 118.3(10)
N1 C18 C13 122.5(9)
C17 C18 C13 119.1(10)
C33 C32 C31 121.9(13)
C27 C28 C29 118.4(11)
C27 C28 Cl4 120.6(9)
C29 C28 Cl4 121.0(9)
C36 C35 C34 121.8(13)
C26 C27 C28 120.9(12)
C29 C30 C25 120.2(12)
N5 C31 C32 117.9(11)
N5 C31 C36 123.9(11)
C32 C31 C36 118.0(12)
C33 C34 C35 118.7(14)
C33 C34 Cl1 119.6(11)
C35 C34 Cl1 121.7(11)
C32 C33 C34 120.1(14)
C21 C20 C19 123.4(11)
C22 C23 C24 121.1(11)
C23 C22 C21 121.0(12)
C23 C22 Cl3 119.8(9)
C21 C22 Cl3 119.1(9)
C23 C24 C19 119.8(11)
C7 C12 C11 120.4(12)
C10 C11 C12 120.2(12)

loop_
_geom_bond_atom_site_label_1
_geom_bond_atom_site_label_2
_geom_bond_distance
Cl2 C10 1.711(12)
Cl4 C28 1.719(12)
Cl3 C22 1.736(13)
Cl1 C34 1.723(14)
N2 C13 1.370(12)
N2 C7 1.421(12)
N2 C6 1.435(12)
N5 C31 1.370(14)
N5 C4 1.419(13)
N4 C16 1.359(13)
N4 C25 1.407(14)
N1 C18 1.344(13)
N1 C1 1.363(13)
C14 C13 1.372(14)
C14 C15 1.399(14)
N3 C15 1.327(13)
N3 C19 1.400(14)
C7 C12 1.353(15)
C7 C8 1.374(13)
C5 C4 1.370(14)
C5 C6 1.405(14)
C6 C1 1.399(14)
C21 C20 1.361(15)
C21 C22 1.400(15)
C15 C16 1.489(15)
C2 C3 1.363(15)
C2 C1 1.415(15)
C13 C18 1.447(14)
C8 C9 1.353(14)
C4 C3 1.376(15)
C9 C10 1.376(15)
C36 C35 1.348(15)
C36 C31 1.403(16)
C16 C17 1.361(15)
C19 C20 1.377(14)
C19 C24 1.453(15)
C17 C18 1.408(14)
C29 C30 1.367(15)
C29 C28 1.404(15)
C10 C11 1.379(16)
C25 C30 1.375(15)
C25 C26 1.401(15)
C26 C27 1.336(15)
C32 C33 1.362(17)
C32 C31 1.374(16)
C28 C27 1.385(15)
C35 C34 1.388(16)
C34 C33 1.363(18)
C23 C22 1.356(15)
C23 C24 1.356(15)
C12 C11 1.404(16)

loop_
_cod_related_entry_id
_cod_related_entry_database
_cod_related_entry_code
1 ChemSpider 30659571
